data_4519315
loop_
_publ_author_name
'Lu, Ying-Bing'
'Wu, Jun-Wei'
'Zhu, Shui-Dong'
'Wang, Sheng-Qian'
'Zhang, Shi-Yong'
'Liu, Cai-Ming'
'Li, Rong'
'Li, Juan'
'Ai, Jia-Hao'
'Xie, Yong-Rong'

_publ_section_title
;
 3-Pyridylacetic-Based Lanthanide Complexes Exhibiting Magnetic Entropy
 Changes, Single-Molecule Magnet, and Fluorescence.
;
_journal_issue 3
_journal_name_full 'ACS omega'
_journal_page_first 2604
_journal_page_last 2612
_journal_paper_doi 10.1021/acsomega.1c04728
_journal_volume 7
_journal_year 2022
_chemical_formula_moiety Tb2(C7H6NO2)2(Cl)2(C12H8N2)4(ClO4)2
_chemical_formula_sum 'C62 H44 Cl4 N10 O12 Tb2'
_chemical_formula_weight 1580.71
_chemical_melting_point ?
_chemical_name_common Tb2(C7H6NO2)2(Cl)2(C12H8N2)4(ClO4)2
_chemical_name_systematic
; 
 'Tb2(C7H6NO2)2(Cl)2(C12H8N2)4(ClO4)2' 
;
_space_group_IT_number 14
_space_group_name_Hall '-P 2yn'
_space_group_name_H-M_alt 'P 1 21/n 1'
_symmetry_cell_setting monoclinic
_symmetry_space_group_name_H-M 'P 1 21/n 1'
_atom_sites_solution_hydrogens geom
_atom_sites_solution_primary direct
_atom_sites_solution_secondary difmap
_audit_creation_method SHELXL-97
_cell_angle_alpha 90.00
_cell_angle_beta 92.55
_cell_angle_gamma 90.00
_cell_formula_units_Z 2
_cell_length_a 12.07650(10)
_cell_length_b 11.73330(10)
_cell_length_c 21.6298(2)
_cell_measurement_reflns_used 7334
_cell_measurement_temperature 296(2)
_cell_measurement_theta_max 27.50
_cell_measurement_theta_min 2.56
_cell_volume 3061.85(5)
_computing_cell_refinement 'Bruker SMART'
_computing_data_collection 'Bruker SMART'
_computing_data_reduction 'Bruker SMART'
_computing_molecular_graphics 'Bruker SHELXTL'
_computing_publication_material 'Bruker SHELXTL'
_computing_structure_refinement 'SHELXL-97 (Sheldrick, 1997)'
_computing_structure_solution 'SHELXS-97 (Sheldrick, 1990)'
_diffrn_ambient_temperature 296(2)
_diffrn_measured_fraction_theta_full 0.986
_diffrn_measured_fraction_theta_max 0.986
_diffrn_measurement_device_type 'CCD area detector'
_diffrn_measurement_method 'phi and omega scans'
_diffrn_radiation_monochromator graphite
_diffrn_radiation_source 'fine-focus sealed tube'
_diffrn_radiation_type MoK\a
_diffrn_radiation_wavelength 0.71073
_diffrn_reflns_av_R_equivalents 0.0237
_diffrn_reflns_av_sigmaI/netI 0.0227
_diffrn_reflns_limit_h_max 14
_diffrn_reflns_limit_h_min -13
_diffrn_reflns_limit_k_max 12
_diffrn_reflns_limit_k_min -14
_diffrn_reflns_limit_l_max 23
_diffrn_reflns_limit_l_min -26
_diffrn_reflns_number 20243
_diffrn_reflns_theta_full 25.50
_diffrn_reflns_theta_max 25.50
_diffrn_reflns_theta_min 1.88
_exptl_absorpt_coefficient_mu 2.537
_exptl_absorpt_correction_T_max 0.7456
_exptl_absorpt_correction_T_min 0.6372
_exptl_absorpt_correction_type multi-scan
_exptl_absorpt_process_details 'SADABS (Bruker, 2008)'
_exptl_crystal_colour 'pale yellow'
_exptl_crystal_density_diffrn 1.715
_exptl_crystal_density_meas ?
_exptl_crystal_density_method 'not measured'
_exptl_crystal_description block
_exptl_crystal_F_000 1560
_exptl_crystal_size_max 0.26
_exptl_crystal_size_mid 0.25
_exptl_crystal_size_min 0.21
_refine_diff_density_max 1.344
_refine_diff_density_min -3.793
_refine_diff_density_rms 0.131
_refine_ls_extinction_method none
_refine_ls_goodness_of_fit_ref 0.977
_refine_ls_hydrogen_treatment constr
_refine_ls_matrix_type full
_refine_ls_number_parameters 400
_refine_ls_number_reflns 5626
_refine_ls_number_restraints 18
_refine_ls_restrained_S_all 0.987
_refine_ls_R_factor_all 0.0459
_refine_ls_R_factor_gt 0.0407
_refine_ls_shift/su_max 0.010
_refine_ls_shift/su_mean 0.001
_refine_ls_structure_factor_coef Fsqd
_refine_ls_weighting_details 'calc w=1/[\s^2^(Fo^2^)+(0.1306P)^2^+0.0000P] where P=(Fo^2^+2Fc^2^)/3'
_refine_ls_weighting_scheme calc
_refine_ls_wR_factor_gt 0.1375
_refine_ls_wR_factor_ref 0.1475
_reflns_number_gt 4957
_reflns_number_total 5626
_reflns_threshold_expression >2sigma(I)
_cod_data_source_file ao1c04728_si_005.cif
_cod_data_source_block 14
_cod_depositor_comments
;
The following automatic conversions were performed:

data item '_chemical_melting_point' value 'not measured' was changed
to '?' -- the value is undefined or not given.

data item '_exptl_absorpt_correction_type' value 'Multi-scan' was
changed to 'multi-scan' in accordance with the
/home/data/users/saulius/crontab/automatic-downloads/current/ACS/lib/dictionaries/cif_core.dic
dictionary named 'cif_core.dic' version 2.4.2 last updated on
2011-04-26.

data item '_exptl_crystal_density_meas' value 'not measured' was
changed to '?' -- the value is perceived as not measured.

Automatic conversion script
Id: cif_fix_values 7556 2019-12-06 15:28:31Z antanas 
;
_cod_original_sg_symbol_H-M P2(1)/c
_cod_database_code 4519315

loop_
_symmetry_equiv_pos_as_xyz
'x, y, z'
'-x+1/2, y+1/2, -z+1/2'
'-x, -y, -z'
'x-1/2, -y-1/2, z-1/2'

loop_
_atom_site_label
_atom_site_type_symbol
_atom_site_fract_x
_atom_site_fract_y
_atom_site_fract_z
_atom_site_U_iso_or_equiv
_atom_site_adp_type
_atom_site_occupancy
_atom_site_symmetry_multiplicity
_atom_site_calc_flag
_atom_site_refinement_flags
_atom_site_disorder_assembly
_atom_site_disorder_group
Tb1 Tb 0.394911(13) 0.375187(13) 0.005948(7) 0.02819(7) Uani 1 1 d . . .
Cl1 Cl 0.62172(7) 0.39623(7) 0.02363(4) 0.02819(7) Uani 1 1 d . . .
N12 N 0.3543(3) 0.1756(3) -0.03398(14) 0.0351(7) Uani 1 1 d . . .
O1 O 0.4647(3) 0.38157(19) -0.09231(14) 0.0375(7) Uani 1 1 d . . .
N14 N 0.2145(3) 0.3988(3) -0.05939(16) 0.0371(8) Uani 1 1 d . . .
C22 C 0.4116(3) 0.1077(3) 0.0658(2) 0.0337(9) Uani 1 1 d . . .
C34 C 0.1174(4) 0.3722(3) -0.0326(3) 0.0411(11) Uani 1 1 d . . .
C7 C 0.5355(3) 0.4381(3) -0.11998(17) 0.0354(9) Uani 1 1 d . . .
C21 C 0.3625(3) 0.0867(3) 0.00651(16) 0.0321(8) Uani 1 1 d . . .
C4 C 0.5965(4) 0.4845(4) -0.22771(19) 0.0481(11) Uani 1 1 d . . .
C19 C 0.2785(4) 0.0473(4) -0.1119(2) 0.0531(12) Uani 1 1 d . . .
H9A H 0.2505 0.0365 -0.1523 0.064 Uiso 1 1 calc R . .
C11 C 0.5003(4) 0.2313(4) 0.13543(19) 0.0453(10) Uani 1 1 d . . .
H1A H 0.5289 0.3031 0.1450 0.054 Uiso 1 1 calc R . .
C23 C 0.2104(4) 0.4384(4) -0.1169(2) 0.0483(11) Uani 1 1 d . . .
H22A H 0.2766 0.4570 -0.1348 0.058 Uiso 1 1 calc R . .
C16 C 0.3426(5) -0.1138(3) 0.0334(3) 0.0554(14) Uani 1 1 d . . .
H6A H 0.3207 -0.1874 0.0225 0.066 Uiso 1 1 calc R . .
C26 C 0.0127(4) 0.3840(3) -0.0653(3) 0.0533(14) Uani 1 1 d . . .
C20 C 0.3138(4) 0.1565(4) -0.0910(2) 0.0461(10) Uani 1 1 d . . .
H10A H 0.3081 0.2174 -0.1184 0.055 Uiso 1 1 calc R . .
C29 C 0.0183(4) 0.3079(4) 0.0586(3) 0.0593(13) Uani 1 1 d . . .
C17 C 0.3286(3) -0.0248(3) -0.01074(19) 0.0430(10) Uani 1 1 d . . .
C33 C 0.1180(3) 0.3345(3) 0.0297(2) 0.0423(10) Uani 1 1 d . . .
C5 C 0.7039(4) 0.5121(5) -0.2398(2) 0.0675(15) Uani 1 1 d . . .
H25A H 0.7602 0.4702 -0.2198 0.081 Uiso 1 1 calc R . .
C32 C 0.2185(4) 0.3004(5) 0.1206(2) 0.0550(12) Uani 1 1 d . . .
H13A H 0.2854 0.3011 0.1437 0.066 Uiso 1 1 calc R . .
C15 C 0.3864(4) -0.0945(4) 0.0902(2) 0.0532(12) Uani 1 1 d . . .
H5A H 0.3938 -0.1545 0.1182 0.064 Uiso 1 1 calc R . .
C27 C -0.0879(4) 0.3576(5) -0.0361(4) 0.0727(19) Uani 1 1 d . . .
H18A H -0.1558 0.3669 -0.0575 0.087 Uiso 1 1 calc R . .
C25 C 0.0141(4) 0.4268(4) -0.1264(2) 0.0592(13) Uani 1 1 d . . .
H20A H -0.0522 0.4367 -0.1493 0.071 Uiso 1 1 calc R . .
C14 C 0.4218(3) 0.0166(3) 0.1085(2) 0.0428(10) Uani 1 1 d . . .
C6 C 0.5688(5) 0.3920(3) -0.1825(2) 0.0501(12) Uani 1 1 d . . .
H31A H 0.6327 0.3426 -0.1761 0.060 Uiso 1 1 calc R . .
H31B H 0.5084 0.3464 -0.2003 0.060 Uiso 1 1 calc R . .
C18 C 0.2868(4) -0.0409(3) -0.0715(2) 0.0504(11) Uani 1 1 d . . .
H8A H 0.2644 -0.1132 -0.0844 0.060 Uiso 1 1 calc R . .
C12 C 0.5120(4) 0.1447(4) 0.1798(2) 0.0532(12) Uani 1 1 d . . .
H2A H 0.5459 0.1606 0.2183 0.064 Uiso 1 1 calc R . .
C13 C 0.4752(4) 0.0405(4) 0.1677(2) 0.0516(11) Uani 1 1 d . . .
H3A H 0.4839 -0.0168 0.1972 0.062 Uiso 1 1 calc R . .
C30 C 0.0240(5) 0.2722(5) 0.1196(3) 0.0711(16) Uani 1 1 d . . .
H15A H -0.0399 0.2506 0.1389 0.085 Uiso 1 1 calc R . .
C24 C 0.1119(4) 0.4534(4) -0.1518(2) 0.0550(12) Uani 1 1 d . . .
H21A H 0.1128 0.4813 -0.1920 0.066 Uiso 1 1 calc R . .
C2 C 0.5437(8) 0.6287(6) -0.3006(4) 0.098(3) Uani 1 1 d . . .
H28A H 0.4892 0.6717 -0.3216 0.117 Uiso 1 1 calc R . .
C3 C 0.5148(5) 0.5438(5) -0.2611(3) 0.0733(16) Uani 1 1 d . . .
H29A H 0.4406 0.5260 -0.2567 0.088 Uiso 1 1 calc R . .
C31 C 0.1215(5) 0.2691(5) 0.1502(3) 0.0749(16) Uani 1 1 d . . .
H14A H 0.1259 0.2461 0.1914 0.090 Uiso 1 1 calc R . .
C28 C -0.0843(4) 0.3196(5) 0.0219(3) 0.0689(15) Uani 1 1 d . . .
H17A H -0.1504 0.2999 0.0397 0.083 Uiso 1 1 calc R . .
N1 N 0.7339(5) 0.5957(7) -0.2787(3) 0.0994(19) Uani 1 1 d . . .
C1 C 0.6530(6) 0.6499(6) -0.3089(3) 0.087(2) Uani 1 1 d . . .
H27A H 0.6713 0.7054 -0.3374 0.105 Uiso 1 1 calc R . .
N11 N 0.4496(3) 0.2149(3) 0.07961(15) 0.0358(8) Uani 1 1 d . . .
N13 N 0.2184(3) 0.3287(3) 0.06167(17) 0.0458(9) Uani 1 1 d . . .
Cl2 Cl 0.78809(9) 0.26416(10) 0.23177(5) 0.0469(3) Uani 1 1 d . . .
O6 O 0.8897(3) 0.3165(3) 0.25289(17) 0.0699(10) Uani 1 1 d . . .
O5 O 0.8054(7) 0.1475(5) 0.2250(4) 0.148(3) Uani 1 1 d U . .
O2 O 0.5843(2) 0.5269(2) -0.09970(11) 0.0383(6) Uani 1 1 d . . .
O4 O 0.7034(5) 0.2801(5) 0.2730(3) 0.1223(10) Uani 1 1 d U . .
O3 O 0.7562(5) 0.3005(5) 0.1719(3) 0.1223(10) Uani 1 1 d U . .

loop_
_atom_site_aniso_label
_atom_site_aniso_U_11
_atom_site_aniso_U_22
_atom_site_aniso_U_33
_atom_site_aniso_U_23
_atom_site_aniso_U_13
_atom_site_aniso_U_12
Tb1 0.03041(13) 0.02472(12) 0.02908(13) 0.00128(5) -0.00260(10) -0.00431(5)
Cl1 0.03041(13) 0.02472(12) 0.02908(13) 0.00128(5) -0.00260(10) -0.00431(5)
N12 0.0435(17) 0.0319(16) 0.0300(16) -0.0046(13) 0.0012(13) -0.0079(13)
O1 0.0415(15) 0.0379(15) 0.0329(15) -0.0010(10) -0.0007(13) -0.0061(10)
N14 0.0352(17) 0.0321(14) 0.0433(19) 0.0004(14) -0.0068(14) -0.0065(13)
C22 0.0299(19) 0.0288(17) 0.043(2) 0.0038(15) 0.0032(16) 0.0003(14)
C34 0.042(2) 0.022(2) 0.060(3) -0.0043(15) 0.011(2) -0.0002(13)
C7 0.043(2) 0.0314(18) 0.0315(19) 0.0007(15) -0.0042(16) -0.0028(16)
C21 0.0354(17) 0.0261(17) 0.035(2) -0.0037(15) 0.0036(14) -0.0048(16)
C4 0.057(2) 0.052(2) 0.036(2) -0.0047(18) 0.0082(18) -0.004(2)
C19 0.062(3) 0.048(2) 0.049(2) -0.016(2) -0.003(2) -0.010(2)
C11 0.048(2) 0.042(2) 0.044(2) 0.0066(18) -0.0148(19) -0.0104(18)
C23 0.052(2) 0.042(2) 0.050(2) -0.0011(18) -0.011(2) -0.0035(19)
C16 0.070(3) 0.026(2) 0.071(3) -0.0016(18) 0.015(3) -0.0063(18)
C26 0.034(2) 0.038(2) 0.086(4) -0.017(2) -0.011(2) -0.0023(15)
C20 0.058(3) 0.040(2) 0.040(2) -0.0046(18) -0.008(2) -0.004(2)
C29 0.037(2) 0.052(3) 0.090(4) -0.009(2) 0.019(2) -0.0058(19)
C17 0.046(2) 0.0308(19) 0.053(2) -0.0071(17) 0.0097(19) -0.0074(16)
C33 0.037(2) 0.0290(19) 0.061(3) -0.0008(19) 0.0079(18) -0.0047(16)
C5 0.048(3) 0.098(4) 0.057(3) 0.017(3) 0.007(2) -0.002(3)
C32 0.051(2) 0.073(3) 0.042(2) 0.011(2) 0.009(2) -0.002(2)
C15 0.068(3) 0.0279(18) 0.064(3) 0.010(2) 0.004(2) 0.002(2)
C27 0.035(3) 0.064(3) 0.117(5) -0.015(3) -0.012(3) -0.003(2)
C25 0.051(2) 0.042(2) 0.081(3) -0.003(2) -0.032(2) 0.004(2)
C14 0.044(2) 0.0353(19) 0.050(2) 0.0163(17) 0.0047(18) 0.0037(16)
C6 0.069(3) 0.039(2) 0.044(3) -0.0073(17) 0.010(2) -0.011(2)
C18 0.056(2) 0.0309(19) 0.064(3) -0.0158(19) 0.005(2) -0.0112(18)
C12 0.059(3) 0.052(2) 0.048(3) 0.009(2) -0.009(2) 0.001(2)
C13 0.055(3) 0.049(2) 0.050(3) 0.018(2) 0.002(2) 0.003(2)
C30 0.062(3) 0.082(4) 0.071(3) -0.007(3) 0.030(3) -0.022(3)
C24 0.060(3) 0.048(2) 0.054(3) -0.003(2) -0.028(2) 0.001(2)
C2 0.095(5) 0.112(6) 0.086(5) 0.045(3) 0.008(4) 0.012(4)
C3 0.057(3) 0.088(4) 0.076(4) 0.014(3) 0.008(3) 0.007(3)
C31 0.066(3) 0.092(4) 0.069(3) 0.010(3) 0.026(3) -0.011(3)
C28 0.034(2) 0.072(3) 0.101(4) -0.018(3) 0.009(3) -0.006(2)
N1 0.071(3) 0.150(5) 0.079(4) 0.029(3) 0.021(3) -0.027(3)
C1 0.094(5) 0.098(4) 0.070(4) 0.030(3) 0.015(4) -0.004(4)
N11 0.0379(16) 0.0296(15) 0.0395(18) 0.0009(13) -0.0036(14) -0.0083(13)
N13 0.0375(18) 0.0424(19) 0.058(2) 0.0028(17) 0.0031(16) -0.0078(15)
Cl2 0.0449(5) 0.0585(6) 0.0372(5) 0.0013(4) -0.0009(4) -0.0023(4)
O6 0.064(2) 0.079(2) 0.065(2) -0.0017(19) -0.0153(17) -0.0189(19)
O5 0.144(5) 0.087(3) 0.209(6) -0.038(4) -0.027(5) 0.001(3)
O2 0.0507(15) 0.0351(13) 0.0293(13) -0.0018(10) 0.0026(12) -0.0112(12)
O4 0.1219(12) 0.1235(12) 0.1218(13) -0.0033(8) 0.0073(8) -0.0014(8)
O3 0.1215(12) 0.1241(12) 0.1212(13) 0.0023(8) 0.0027(8) -0.0026(8)

loop_
_atom_type_symbol
_atom_type_description
_atom_type_scat_dispersion_real
_atom_type_scat_dispersion_imag
_atom_type_scat_source
C C 0.0033 0.0016 'International Tables Vol C Tables 4.2.6.8 and 6.1.1.4'
H H 0.0000 0.0000 'International Tables Vol C Tables 4.2.6.8 and 6.1.1.4'
N N 0.0061 0.0033 'International Tables Vol C Tables 4.2.6.8 and 6.1.1.4'
O O 0.0106 0.0060 'International Tables Vol C Tables 4.2.6.8 and 6.1.1.4'
Cl Cl 0.1484 0.1585 'International Tables Vol C Tables 4.2.6.8 and 6.1.1.4'
Tb Tb -0.1723 4.1537 'International Tables Vol C Tables 4.2.6.8 and 6.1.1.4'

loop_
_geom_angle_atom_site_label_1
_geom_angle_atom_site_label_2
_geom_angle_atom_site_label_3
_geom_angle
_geom_angle_site_symmetry_1
_geom_angle_site_symmetry_3
_geom_angle_publ_flag
O1 Tb1 O2 138.57(9) . 3_665 ?
O1 Tb1 N12 77.91(9) . . ?
O2 Tb1 N12 139.63(9) 3_665 . ?
O1 Tb1 N11 120.30(10) . . ?
O2 Tb1 N11 78.71(9) 3_665 . ?
N12 Tb1 N11 64.51(9) . . ?
O1 Tb1 N13 141.57(11) . . ?
O2 Tb1 N13 75.81(10) 3_665 . ?
N12 Tb1 N13 79.10(11) . . ?
N11 Tb1 N13 75.19(11) . . ?
O1 Tb1 N14 79.98(11) . . ?
O2 Tb1 N14 118.86(10) 3_665 . ?
N12 Tb1 N14 76.39(10) . . ?
N11 Tb1 N14 128.25(10) . . ?
N13 Tb1 N14 64.88(11) . . ?
O1 Tb1 Cl1 77.43(6) . 3_665 ?
O2 Tb1 Cl1 74.17(7) 3_665 3_665 ?
N12 Tb1 Cl1 143.76(7) . 3_665 ?
N11 Tb1 Cl1 151.72(7) . 3_665 ?
N13 Tb1 Cl1 105.24(8) . 3_665 ?
N14 Tb1 Cl1 73.49(7) . 3_665 ?
O1 Tb1 Cl1 74.07(8) . . ?
O2 Tb1 Cl1 76.58(7) 3_665 . ?
N12 Tb1 Cl1 107.78(7) . . ?
N11 Tb1 Cl1 75.53(7) . . ?
N13 Tb1 Cl1 142.92(8) . . ?
N14 Tb1 Cl1 151.93(8) . . ?
Cl1 Tb1 Cl1 90.39(3) 3_665 . ?
O1 Tb1 Tb1 69.56(6) . 3_665 ?
O2 Tb1 Tb1 69.01(6) 3_665 3_665 ?
N12 Tb1 Tb1 142.10(7) . 3_665 ?
N11 Tb1 Tb1 116.61(7) . 3_665 ?
N13 Tb1 Tb1 138.80(8) . 3_665 ?
N14 Tb1 Tb1 115.09(7) . 3_665 ?
Cl1 Tb1 Tb1 45.165(18) 3_665 3_665 ?
Cl1 Tb1 Tb1 45.220(17) . 3_665 ?
Tb1 Cl1 Tb1 89.61(3) 3_665 . ?
C20 N12 C21 118.8(3) . . ?
C20 N12 Tb1 122.1(3) . . ?
C21 N12 Tb1 118.7(2) . . ?
C7 O1 Tb1 137.4(2) . . ?
C23 N14 C34 118.8(4) . . ?
C23 N14 Tb1 123.4(3) . . ?
C34 N14 Tb1 117.8(3) . . ?
N11 C22 C14 122.3(4) . . ?
N11 C22 C21 118.8(3) . . ?
C14 C22 C21 118.8(3) . . ?
N14 C34 C26 121.6(5) . . ?
N14 C34 C33 120.4(4) . . ?
C26 C34 C33 118.0(5) . . ?
O1 C7 O2 125.9(3) . . ?
O1 C7 C6 116.5(3) . . ?
O2 C7 C6 117.5(3) . . ?
N12 C21 C17 121.7(3) . . ?
N12 C21 C22 117.8(3) . . ?
C17 C21 C22 120.4(3) . . ?
C5 C4 C3 116.0(5) . . ?
C5 C4 C6 122.1(5) . . ?
C3 C4 C6 121.8(5) . . ?
C18 C19 C20 118.1(4) . . ?
C18 C19 H9A 121.0 . . ?
C20 C19 H9A 121.0 . . ?
N11 C11 C12 122.6(4) . . ?
N11 C11 H1A 118.7 . . ?
C12 C11 H1A 118.7 . . ?
N14 C23 C24 123.2(4) . . ?
N14 C23 H22A 118.4 . . ?
C24 C23 H22A 118.4 . . ?
C15 C16 C17 121.6(4) . . ?
C15 C16 H6A 119.2 . . ?
C17 C16 H6A 119.2 . . ?
C25 C26 C34 116.8(5) . . ?
C25 C26 C27 122.5(5) . . ?
C34 C26 C27 120.7(6) . . ?
N12 C20 C19 123.0(4) . . ?
N12 C20 H10A 118.5 . . ?
C19 C20 H10A 118.5 . . ?
C30 C29 C33 118.7(4) . . ?
C30 C29 C28 123.8(5) . . ?
C33 C29 C28 117.5(5) . . ?
C21 C17 C18 117.4(4) . . ?
C21 C17 C16 118.6(4) . . ?
C18 C17 C16 124.0(4) . . ?
N13 C33 C29 121.1(4) . . ?
N13 C33 C34 117.5(4) . . ?
C29 C33 C34 121.3(4) . . ?
N1 C5 C4 124.8(5) . . ?
N1 C5 H25A 117.6 . . ?
C4 C5 H25A 117.6 . . ?
N13 C32 C31 122.7(5) . . ?
N13 C32 H13A 118.7 . . ?
C31 C32 H13A 118.7 . . ?
C16 C15 C14 120.9(4) . . ?
C16 C15 H5A 119.6 . . ?
C14 C15 H5A 119.6 . . ?
C28 C27 C26 119.9(5) . . ?
C28 C27 H18A 120.1 . . ?
C26 C27 H18A 120.1 . . ?
C24 C25 C26 120.3(4) . . ?
C24 C25 H20A 119.8 . . ?
C26 C25 H20A 119.8 . . ?
C22 C14 C15 119.7(4) . . ?
C22 C14 C13 117.2(4) . . ?
C15 C14 C13 123.0(4) . . ?
C4 C6 C7 113.2(3) . . ?
C4 C6 H31A 108.9 . . ?
C7 C6 H31A 108.9 . . ?
C4 C6 H31B 108.9 . . ?
C7 C6 H31B 108.9 . . ?
H31A C6 H31B 107.7 . . ?
C19 C18 C17 121.1(4) . . ?
C19 C18 H8A 119.4 . . ?
C17 C18 H8A 119.4 . . ?
C13 C12 C11 120.8(5) . . ?
C13 C12 H2A 119.6 . . ?
C11 C12 H2A 119.6 . . ?
C12 C13 C14 119.4(4) . . ?
C12 C13 H3A 120.3 . . ?
C14 C13 H3A 120.3 . . ?
C31 C30 C29 119.4(5) . . ?
C31 C30 H15A 120.3 . . ?
C29 C30 H15A 120.3 . . ?
C25 C24 C23 119.2(5) . . ?
C25 C24 H21A 120.4 . . ?
C23 C24 H21A 120.4 . . ?
C1 C2 C3 119.3(7) . . ?
C1 C2 H28A 120.3 . . ?
C3 C2 H28A 120.3 . . ?
C4 C3 C2 119.8(6) . . ?
C4 C3 H29A 120.1 . . ?
C2 C3 H29A 120.1 . . ?
C30 C31 C32 120.2(5) . . ?
C30 C31 H14A 119.9 . . ?
C32 C31 H14A 119.9 . . ?
C27 C28 C29 122.6(5) . . ?
C27 C28 H17A 118.7 . . ?
C29 C28 H17A 118.7 . . ?
C1 N1 C5 116.5(5) . . ?
N1 C1 C2 123.3(6) . . ?
N1 C1 H27A 118.4 . . ?
C2 C1 H27A 118.4 . . ?
C11 N11 C22 117.6(3) . . ?
C11 N11 Tb1 123.7(2) . . ?
C22 N11 Tb1 118.1(2) . . ?
C32 N13 C33 117.7(4) . . ?
C32 N13 Tb1 123.0(3) . . ?
C33 N13 Tb1 119.3(3) . . ?
O5 Cl2 O3 103.8(5) . . ?
O5 Cl2 O4 108.4(5) . . ?
O3 Cl2 O4 111.7(4) . . ?
O5 Cl2 O6 109.0(4) . . ?
O3 Cl2 O6 111.2(3) . . ?
O4 Cl2 O6 112.3(3) . . ?
C7 O2 Tb1 137.4(2) . 3_665 ?

loop_
_geom_bond_atom_site_label_1
_geom_bond_atom_site_label_2
_geom_bond_distance
_geom_bond_site_symmetry_2
_geom_bond_publ_flag
Tb1 O1 2.322(3) . ?
Tb1 O2 2.334(2) 3_665 ?
Tb1 N12 2.536(3) . ?
Tb1 N11 2.534(3) . ?
Tb1 N13 2.554(3) . ?
Tb1 N14 2.559(3) . ?
Tb1 Cl1 2.7625(8) 3_665 ?
Tb1 Cl1 2.7598(9) . ?
Tb1 Tb1 3.8917(3) 3_665 ?
Cl1 Tb1 2.7625(8) 3_665 ?
N12 C20 1.325(5) . ?
N12 C21 1.363(5) . ?
O1 C7 1.255(5) . ?
N14 C23 1.327(6) . ?
N14 C34 1.367(6) . ?
C22 N11 1.366(5) . ?
C22 C14 1.415(5) . ?
C22 C21 1.411(6) . ?
C34 C26 1.428(7) . ?
C34 C33 1.416(7) . ?
C7 O2 1.266(4) . ?
C7 C6 1.527(6) . ?
C21 C17 1.417(5) . ?
C4 C5 1.374(7) . ?
C4 C3 1.384(7) . ?
C4 C6 1.508(6) . ?
C19 C18 1.355(7) . ?
C19 C20 1.418(6) . ?
C19 H9A 0.9300 . ?
C11 N11 1.344(5) . ?
C11 C12 1.401(6) . ?
C11 H1A 0.9300 . ?
C23 C24 1.391(6) . ?
C23 H22A 0.9300 . ?
C16 C15 1.336(7) . ?
C16 C17 1.420(6) . ?
C16 H6A 0.9300 . ?
C26 C25 1.413(8) . ?
C26 C27 1.429(8) . ?
C20 H10A 0.9300 . ?
C29 C30 1.383(7) . ?
C29 C33 1.415(6) . ?
C29 C28 1.447(7) . ?
C17 C18 1.399(6) . ?
C33 N13 1.371(5) . ?
C5 N1 1.352(8) . ?
C5 H25A 0.9300 . ?
C32 N13 1.318(6) . ?
C32 C31 1.408(7) . ?
C32 H13A 0.9300 . ?
C15 C14 1.422(6) . ?
C15 H5A 0.9300 . ?
C27 C28 1.330(9) . ?
C27 H18A 0.9300 . ?
C25 C24 1.360(7) . ?
C25 H20A 0.9300 . ?
C14 C13 1.435(6) . ?
C6 H31A 0.9700 . ?
C6 H31B 0.9700 . ?
C18 H8A 0.9300 . ?
C12 C13 1.323(7) . ?
C12 H2A 0.9300 . ?
C13 H3A 0.9300 . ?
C30 C31 1.326(8) . ?
C30 H15A 0.9300 . ?
C24 H21A 0.9300 . ?
C2 C1 1.363(11) . ?
C2 C3 1.368(9) . ?
C2 H28A 0.9300 . ?
C3 H29A 0.9300 . ?
C31 H14A 0.9300 . ?
C28 H17A 0.9300 . ?
N1 C1 1.315(9) . ?
C1 H27A 0.9300 . ?
Cl2 O5 1.394(6) . ?
Cl2 O3 1.401(6) . ?
Cl2 O4 1.399(6) . ?
Cl2 O6 1.429(4) . ?
O2 Tb1 2.334(2) 3_665 ?
